data_4326932
loop_
_publ_author_name
'Weiyin Yi'
'Jie Zhang'
'Meng Li'
'Zhenxia Chen'
'Xigeng Zhou'

_publ_section_title
;
 Synthesis, Structures, and Reactivity of Yttrium Alkyl and Alkynyl
 Complexes with Mixed TpMe2/Cp Ligands
;
_journal_name_full 'Inorganic Chemistry'
_journal_page_first 11813
_journal_page_last 11824
_journal_paper_doi 10.1021/ic2019499
_journal_volume 50
_journal_year 2011
_chemical_formula_sum 'C40 H56 B N8 Y'
_chemical_formula_weight 748.65
_chemical_name_systematic
; 
 ? 
;
_space_group_IT_number 2
_symmetry_cell_setting triclinic
_symmetry_space_group_name_Hall '-P 1'
_symmetry_space_group_name_H-M 'P -1'
_atom_sites_solution_hydrogens geom
_atom_sites_solution_primary direct
_atom_sites_solution_secondary difmap
_audit_creation_method SHELXL-97
_cell_angle_alpha 76.941(6)
_cell_angle_beta 75.218(6)
_cell_angle_gamma 66.994(5)
_cell_formula_units_Z 2
_cell_length_a 10.710(5)
_cell_length_b 10.896(5)
_cell_length_c 19.137(8)
_cell_measurement_reflns_used 882
_cell_measurement_temperature 293(2)
_cell_measurement_theta_max 22.227
_cell_measurement_theta_min 2.550
_cell_volume 1967.5(15)
_computing_cell_refinement 'Bruker SMART'
_computing_data_collection 'Bruker SMART'
_computing_data_reduction 'Bruker SHELXTL'
_computing_molecular_graphics 'Bruker SHELXTL'
_computing_publication_material 'Bruker SHELXTL'
_computing_structure_refinement 'SHELXL-97 (Sheldrick, 1997)'
_computing_structure_solution 'SHELXS-97 (Sheldrick, 1990)'
_diffrn_ambient_temperature 293(2)
_diffrn_measured_fraction_theta_full 0.988
_diffrn_measured_fraction_theta_max 0.988
_diffrn_measurement_device_type 'CCD area detector'
_diffrn_measurement_method 'phi and omega scans'
_diffrn_radiation_monochromator graphite
_diffrn_radiation_source 'fine-focus sealed tube'
_diffrn_radiation_type MoK\a
_diffrn_radiation_wavelength 0.71073
_diffrn_reflns_av_R_equivalents 0.0398
_diffrn_reflns_av_sigmaI/netI 0.0826
_diffrn_reflns_limit_h_max 11
_diffrn_reflns_limit_h_min -11
_diffrn_reflns_limit_k_max 12
_diffrn_reflns_limit_k_min -12
_diffrn_reflns_limit_l_max 14
_diffrn_reflns_limit_l_min -21
_diffrn_reflns_number 6898
_diffrn_reflns_theta_full 23.29
_diffrn_reflns_theta_max 23.29
_diffrn_reflns_theta_min 2.05
_exptl_absorpt_coefficient_mu 1.520
_exptl_absorpt_correction_T_max 0.9278
_exptl_absorpt_correction_T_min 0.7024
_exptl_absorpt_correction_type multi-scan
_exptl_absorpt_process_details sadabs
_exptl_crystal_colour pale-yellow
_exptl_crystal_density_diffrn 1.264
_exptl_crystal_description needle
_exptl_crystal_F_000 792
_exptl_crystal_size_max 0.25
_exptl_crystal_size_mid 0.10
_exptl_crystal_size_min 0.05
_refine_diff_density_max 0.395
_refine_diff_density_min -0.307
_refine_diff_density_rms 0.053
_refine_ls_extinction_method none
_refine_ls_goodness_of_fit_ref 0.907
_refine_ls_hydrogen_treatment mixed
_refine_ls_matrix_type full
_refine_ls_number_parameters 461
_refine_ls_number_reflns 5599
_refine_ls_number_restraints 0
_refine_ls_restrained_S_all 0.907
_refine_ls_R_factor_all 0.0686
_refine_ls_R_factor_gt 0.0415
_refine_ls_shift/su_max 0.001
_refine_ls_shift/su_mean 0.000
_refine_ls_structure_factor_coef Fsqd
_refine_ls_weighting_details 'calc w=1/[\s^2^(Fo^2^)+(0.0411P)^2^+0.0000P] where P=(Fo^2^+2Fc^2^)/3'
_refine_ls_weighting_scheme calc
_refine_ls_wR_factor_gt 0.0800
_refine_ls_wR_factor_ref 0.0881
_reflns_number_gt 3920
_reflns_number_total 5599
_reflns_threshold_expression >2sigma(I)
_cod_data_source_file ic2019499_si_002_04.cif
_cod_data_source_block a00802b
_cod_original_cell_volume 1967.6(15)
_cod_database_code 4326932

loop_
_symmetry_equiv_pos_as_xyz
'x, y, z'
'-x, -y, -z'

loop_
_atom_site_label
_atom_site_type_symbol
_atom_site_fract_x
_atom_site_fract_y
_atom_site_fract_z
_atom_site_U_iso_or_equiv
_atom_site_adp_type
_atom_site_occupancy
_atom_site_symmetry_multiplicity
_atom_site_calc_flag
_atom_site_refinement_flags
Y1 Y 0.72897(4) 0.80694(4) 0.72119(2) 0.03504(13) Uani 1 1 d .
B1 B 0.6733(5) 0.6999(5) 0.5756(2) 0.0365(11) Uani 1 1 d .
N1 N 0.5179(3) 0.8533(3) 0.67133(16) 0.0405(8) Uani 1 1 d .
N2 N 0.5430(3) 0.8160(3) 0.60363(15) 0.0349(7) Uani 1 1 d .
N3 N 0.7382(3) 0.5775(3) 0.69824(16) 0.0372(8) Uani 1 1 d .
N4 N 0.6996(3) 0.5777(3) 0.63503(15) 0.0331(7) Uani 1 1 d .
N5 N 0.8539(3) 0.7856(3) 0.59130(15) 0.0364(7) Uani 1 1 d .
N6 N 0.8004(3) 0.7396(3) 0.54775(15) 0.0356(7) Uani 1 1 d .
N7 N 0.9060(3) 0.6704(3) 0.78700(15) 0.0364(8) Uani 1 1 d .
N8 N 0.6868(3) 0.7197(3) 0.84558(15) 0.0369(8) Uani 1 1 d .
C1 C 0.3173(4) 1.0000(4) 0.7501(2) 0.0717(14) Uani 1 1 d .
H1A H 0.3672 0.9487 0.7885 0.107 Uiso 1 1 calc R
H1B H 0.2245 1.0003 0.7637 0.107 Uiso 1 1 calc R
H1C H 0.3156 1.0908 0.7419 0.107 Uiso 1 1 calc R
C2 C 0.3865(4) 0.9381(4) 0.6818(2) 0.0460(10) Uani 1 1 d .
C3 C 0.3273(4) 0.9548(4) 0.6215(2) 0.0463(10) Uani 1 1 d .
H3 H 0.2373 1.0074 0.6156 0.056 Uiso 1 1 calc R
C4 C 0.4283(4) 0.8784(4) 0.5732(2) 0.0411(10) Uani 1 1 d .
C5 C 0.4219(4) 0.8630(4) 0.4988(2) 0.0594(12) Uani 1 1 d .
H5A H 0.5010 0.8743 0.4647 0.089 Uiso 1 1 calc R
H5B H 0.3393 0.9299 0.4841 0.089 Uiso 1 1 calc R
H5C H 0.4211 0.7749 0.4996 0.089 Uiso 1 1 calc R
C6 C 0.8058(4) 0.4017(4) 0.8070(2) 0.0578(12) Uani 1 1 d .
H6A H 0.8885 0.4190 0.8036 0.087 Uiso 1 1 calc R
H6B H 0.8240 0.3066 0.8193 0.087 Uiso 1 1 calc R
H6C H 0.7350 0.4480 0.8440 0.087 Uiso 1 1 calc R
C7 C 0.7583(4) 0.4513(4) 0.7341(2) 0.0400(10) Uani 1 1 d .
C8 C 0.7342(4) 0.3745(4) 0.6945(2) 0.0445(10) Uani 1 1 d .
H8 H 0.7413 0.2848 0.7077 0.053 Uiso 1 1 calc R
C9 C 0.6981(4) 0.4559(4) 0.6323(2) 0.0383(9) Uani 1 1 d .
C10 C 0.6567(4) 0.4261(4) 0.5710(2) 0.0579(12) Uani 1 1 d .
H10A H 0.5682 0.4913 0.5635 0.087 Uiso 1 1 calc R
H10B H 0.6513 0.3376 0.5828 0.087 Uiso 1 1 calc R
H10C H 0.7240 0.4301 0.5273 0.087 Uiso 1 1 calc R
C11 C 1.0582(4) 0.8523(4) 0.5748(2) 0.0602(12) Uani 1 1 d .
H11A H 1.0331 0.8500 0.6268 0.090 Uiso 1 1 calc R
H11B H 1.0471 0.9430 0.5519 0.090 Uiso 1 1 calc R
H11C H 1.1527 0.7952 0.5621 0.090 Uiso 1 1 calc R
C12 C 0.9680(4) 0.8041(4) 0.5493(2) 0.0410(10) Uani 1 1 d .
C13 C 0.9885(4) 0.7701(4) 0.4817(2) 0.0504(11) Uani 1 1 d .
H13 H 1.0601 0.7749 0.4429 0.061 Uiso 1 1 calc R
C14 C 0.8835(4) 0.7276(4) 0.4818(2) 0.0458(10) Uani 1 1 d .
C15 C 0.8635(5) 0.6733(5) 0.4225(2) 0.0713(14) Uani 1 1 d .
H15A H 0.8654 0.5828 0.4394 0.107 Uiso 1 1 calc R
H15B H 0.9361 0.6737 0.3810 0.107 Uiso 1 1 calc R
H15C H 0.7760 0.7285 0.4088 0.107 Uiso 1 1 calc R
C16 C 0.8180(4) 0.6581(3) 0.84972(19) 0.0342(9) Uani 1 1 d .
C17 C 0.8665(4) 0.5767(4) 0.92047(18) 0.0438(10) Uani 1 1 d .
H17A H 0.8149 0.5169 0.9415 0.053 Uiso 1 1 calc R
H17B H 0.9631 0.5212 0.9088 0.053 Uiso 1 1 calc R
C18 C 0.8495(4) 0.6625(4) 0.9771(2) 0.0461(11) Uani 1 1 d .
C19 C 0.9149(5) 0.7527(5) 0.9635(3) 0.0768(15) Uani 1 1 d .
H19 H 0.9707 0.7624 0.9182 0.092 Uiso 1 1 calc R
C20 C 0.9012(6) 0.8293(6) 1.0143(3) 0.103(2) Uani 1 1 d .
H20 H 0.9455 0.8916 1.0032 0.124 Uiso 1 1 calc R
C21 C 0.8222(7) 0.8138(6) 1.0817(3) 0.096(2) Uani 1 1 d .
H21 H 0.8142 0.8639 1.1170 0.115 Uiso 1 1 calc R
C22 C 0.7558(6) 0.7260(6) 1.0968(3) 0.0897(18) Uani 1 1 d .
H22 H 0.7003 0.7170 1.1423 0.108 Uiso 1 1 calc R
C23 C 0.7696(5) 0.6489(5) 1.0451(2) 0.0694(14) Uani 1 1 d .
H23 H 0.7244 0.5873 1.0564 0.083 Uiso 1 1 calc R
C24 C 1.0566(4) 0.5996(4) 0.77710(19) 0.0443(10) Uani 1 1 d .
H24 H 1.0759 0.5283 0.8188 0.053 Uiso 1 1 calc R
C25 C 1.1062(4) 0.5332(4) 0.7085(2) 0.0572(12) Uani 1 1 d .
H25A H 1.0809 0.6012 0.6670 0.069 Uiso 1 1 calc R
H25B H 1.0609 0.4693 0.7132 0.069 Uiso 1 1 calc R
C26 C 1.2634(4) 0.4597(5) 0.6948(3) 0.0769(15) Uani 1 1 d .
H26A H 1.2873 0.3835 0.7328 0.092 Uiso 1 1 calc R
H26B H 1.2922 0.4254 0.6485 0.092 Uiso 1 1 calc R
C27 C 1.3389(5) 0.5504(6) 0.6935(3) 0.0879(17) Uani 1 1 d .
H27A H 1.3254 0.6196 0.6513 0.105 Uiso 1 1 calc R
H27B H 1.4369 0.4986 0.6890 0.105 Uiso 1 1 calc R
C28 C 1.2894(5) 0.6155(6) 0.7614(3) 0.0796(15) Uani 1 1 d .
H28A H 1.3360 0.6780 0.7572 0.095 Uiso 1 1 calc R
H28B H 1.3135 0.5469 0.8029 0.095 Uiso 1 1 calc R
C29 C 1.1344(4) 0.6904(5) 0.7748(2) 0.0626(13) Uani 1 1 d .
H29A H 1.1062 0.7260 0.8207 0.075 Uiso 1 1 calc R
H29B H 1.1113 0.7658 0.7362 0.075 Uiso 1 1 calc R
C30 C 0.5768(4) 0.7137(4) 0.9088(2) 0.0460(10) Uani 1 1 d .
H30 H 0.6179 0.6405 0.9458 0.055 Uiso 1 1 calc R
C31 C 0.4675(4) 0.6799(4) 0.8869(2) 0.0585(12) Uani 1 1 d .
H31A H 0.4299 0.7478 0.8478 0.070 Uiso 1 1 calc R
H31B H 0.5104 0.5938 0.8687 0.070 Uiso 1 1 calc R
C32 C 0.3507(5) 0.6732(5) 0.9509(3) 0.0766(15) Uani 1 1 d .
H32A H 0.2802 0.6588 0.9339 0.092 Uiso 1 1 calc R
H32B H 0.3861 0.5971 0.9871 0.092 Uiso 1 1 calc R
C33 C 0.2872(5) 0.7996(6) 0.9856(3) 0.0821(16) Uani 1 1 d .
H33A H 0.2191 0.7884 1.0285 0.098 Uiso 1 1 calc R
H33B H 0.2405 0.8738 0.9515 0.098 Uiso 1 1 calc R
C34 C 0.3963(5) 0.8329(5) 1.0074(2) 0.0814(16) Uani 1 1 d .
H34A H 0.4354 0.7637 1.0456 0.098 Uiso 1 1 calc R
H34B H 0.3532 0.9179 1.0268 0.098 Uiso 1 1 calc R
C35 C 0.5113(4) 0.8428(4) 0.9428(2) 0.0586(12) Uani 1 1 d .
H35A H 0.4740 0.9178 0.9065 0.070 Uiso 1 1 calc R
H35B H 0.5812 0.8595 0.9591 0.070 Uiso 1 1 calc R
C36 C 0.6042(5) 1.0519(4) 0.7704(2) 0.0632(13) Uani 1 1 d .
H36 H 0.5183 1.0785 0.8063 0.076 Uiso 1 1 calc R
C37 C 0.6149(5) 1.0803(4) 0.6938(2) 0.0521(11) Uani 1 1 d .
H37 H 0.5384 1.1316 0.6675 0.063 Uiso 1 1 calc R
C38 C 0.7566(5) 1.0473(4) 0.6636(2) 0.0494(11) Uani 1 1 d .
H38 H 0.7956 1.0727 0.6127 0.059 Uiso 1 1 calc R
C39 C 0.8270(5) 0.9998(4) 0.7211(3) 0.0553(12) Uani 1 1 d .
H39 H 0.9249 0.9850 0.7165 0.066 Uiso 1 1 calc R
C40 C 0.7363(6) 1.0008(4) 0.7858(3) 0.0614(13) Uani 1 1 d .
H40 H 0.7587 0.9872 0.8342 0.074 Uiso 1 1 calc R
H1 H 0.657(3) 0.672(3) 0.5352(14) 0.014(7) Uiso 1 1 d .

loop_
_atom_site_aniso_label
_atom_site_aniso_U_11
_atom_site_aniso_U_22
_atom_site_aniso_U_33
_atom_site_aniso_U_23
_atom_site_aniso_U_13
_atom_site_aniso_U_12
Y1 0.0439(3) 0.0341(2) 0.0307(2) -0.00287(15) -0.01454(17) -0.01373(17)
B1 0.040(3) 0.048(3) 0.033(3) -0.016(2) -0.012(2) -0.019(2)
N1 0.037(2) 0.0427(19) 0.042(2) -0.0121(16) -0.0132(16) -0.0071(17)
N2 0.037(2) 0.0390(18) 0.0330(18) -0.0049(15) -0.0133(15) -0.0141(16)
N3 0.041(2) 0.0347(18) 0.0403(19) -0.0070(15) -0.0156(16) -0.0124(15)
N4 0.0340(19) 0.0355(18) 0.0351(18) -0.0089(15) -0.0097(15) -0.0136(15)
N5 0.038(2) 0.0421(18) 0.0341(18) -0.0017(14) -0.0096(15) -0.0191(16)
N6 0.0382(19) 0.0397(18) 0.0330(18) -0.0058(15) -0.0070(16) -0.0176(16)
N7 0.0307(19) 0.0419(18) 0.0339(19) -0.0015(15) -0.0120(15) -0.0084(15)
N8 0.029(2) 0.0440(19) 0.0353(18) -0.0036(15) -0.0094(15) -0.0096(16)
C1 0.061(3) 0.075(3) 0.059(3) -0.020(3) -0.011(2) 0.003(3)
C2 0.045(3) 0.044(2) 0.048(3) -0.010(2) -0.010(2) -0.010(2)
C3 0.029(2) 0.053(3) 0.052(3) -0.005(2) -0.014(2) -0.007(2)
C4 0.044(3) 0.045(2) 0.044(2) 0.006(2) -0.020(2) -0.025(2)
C5 0.052(3) 0.082(3) 0.050(3) 0.002(2) -0.030(2) -0.024(3)
C6 0.085(3) 0.041(2) 0.053(3) 0.008(2) -0.030(2) -0.025(2)
C7 0.042(3) 0.037(2) 0.042(2) -0.0049(19) -0.0078(19) -0.0148(19)
C8 0.049(3) 0.031(2) 0.056(3) -0.007(2) -0.011(2) -0.015(2)
C9 0.030(2) 0.036(2) 0.052(3) -0.015(2) -0.0086(19) -0.0099(19)
C10 0.074(3) 0.051(3) 0.060(3) -0.018(2) -0.017(2) -0.027(2)
C11 0.052(3) 0.082(3) 0.057(3) 0.002(2) -0.015(2) -0.038(3)
C12 0.035(3) 0.047(2) 0.040(2) 0.002(2) -0.010(2) -0.015(2)
C13 0.045(3) 0.054(3) 0.044(3) -0.006(2) 0.003(2) -0.016(2)
C14 0.053(3) 0.047(2) 0.035(2) -0.0072(19) -0.003(2) -0.017(2)
C15 0.083(4) 0.095(4) 0.051(3) -0.031(3) 0.008(3) -0.048(3)
C16 0.041(3) 0.036(2) 0.029(2) -0.0027(17) -0.0107(19) -0.016(2)
C17 0.044(3) 0.047(2) 0.034(2) 0.0021(19) -0.0142(19) -0.009(2)
C18 0.043(3) 0.055(3) 0.033(2) -0.004(2) -0.019(2) -0.003(2)
C19 0.071(4) 0.114(4) 0.064(3) -0.047(3) 0.001(3) -0.042(3)
C20 0.090(5) 0.145(6) 0.104(5) -0.063(4) -0.010(4) -0.054(4)
C21 0.109(5) 0.100(5) 0.082(5) -0.050(4) -0.041(4) -0.003(4)
C22 0.105(5) 0.088(4) 0.043(3) -0.017(3) -0.020(3) 0.008(4)
C23 0.079(4) 0.067(3) 0.044(3) 0.001(3) -0.018(3) -0.007(3)
C24 0.041(3) 0.056(3) 0.033(2) 0.000(2) -0.0122(19) -0.015(2)
C25 0.045(3) 0.066(3) 0.063(3) -0.019(2) -0.009(2) -0.018(2)
C26 0.043(3) 0.104(4) 0.072(3) -0.027(3) -0.007(3) -0.008(3)
C27 0.039(3) 0.145(5) 0.074(4) -0.014(4) -0.010(3) -0.028(3)
C28 0.058(4) 0.130(5) 0.068(3) -0.004(3) -0.025(3) -0.049(3)
C29 0.049(3) 0.096(4) 0.059(3) -0.021(3) -0.014(2) -0.035(3)
C30 0.044(3) 0.053(3) 0.035(2) 0.002(2) -0.009(2) -0.014(2)
C31 0.049(3) 0.066(3) 0.063(3) -0.001(2) -0.010(2) -0.028(2)
C32 0.048(3) 0.082(4) 0.090(4) 0.010(3) -0.009(3) -0.028(3)
C33 0.051(3) 0.115(5) 0.061(3) 0.004(3) 0.001(3) -0.024(3)
C34 0.062(3) 0.107(4) 0.050(3) -0.018(3) 0.003(3) -0.008(3)
C35 0.052(3) 0.072(3) 0.044(3) -0.008(2) -0.005(2) -0.015(3)
C36 0.088(4) 0.042(3) 0.054(3) -0.017(2) -0.003(3) -0.017(3)
C37 0.074(4) 0.031(2) 0.051(3) 0.000(2) -0.020(3) -0.016(2)
C38 0.071(3) 0.037(2) 0.048(3) 0.004(2) -0.020(2) -0.026(2)
C39 0.069(3) 0.043(3) 0.069(3) -0.009(2) -0.027(3) -0.027(2)
C40 0.098(4) 0.048(3) 0.054(3) -0.006(2) -0.039(3) -0.027(3)

loop_
_atom_type_symbol
_atom_type_description
_atom_type_scat_dispersion_real
_atom_type_scat_dispersion_imag
_atom_type_scat_source
C C 0.0033 0.0016 'International Tables Vol C Tables 4.2.6.8 and 6.1.1.4'
H H 0.0000 0.0000 'International Tables Vol C Tables 4.2.6.8 and 6.1.1.4'
B B 0.0013 0.0007 'International Tables Vol C Tables 4.2.6.8 and 6.1.1.4'
N N 0.0061 0.0033 'International Tables Vol C Tables 4.2.6.8 and 6.1.1.4'
Y Y -2.7962 3.5667 'International Tables Vol C Tables 4.2.6.8 and 6.1.1.4'

loop_
_geom_angle_atom_site_label_1
_geom_angle_atom_site_label_2
_geom_angle_atom_site_label_3
_geom_angle
N8 Y1 N7 56.66(10)
N8 Y1 N1 107.45(10)
N7 Y1 N1 153.31(10)
N8 Y1 N5 152.28(10)
N7 Y1 N5 101.65(10)
N1 Y1 N5 84.78(10)
N8 Y1 N3 84.81(10)
N7 Y1 N3 83.43(10)
N1 Y1 N3 73.19(9)
N5 Y1 N3 74.88(9)
N8 Y1 C39 103.41(12)
N7 Y1 C39 83.27(12)
N1 Y1 C39 122.98(11)
N5 Y1 C39 89.36(12)
N3 Y1 C39 156.83(12)
N8 Y1 C38 127.49(11)
N7 Y1 C38 110.95(12)
N1 Y1 C38 95.74(11)
N5 Y1 C38 73.85(11)
N3 Y1 C38 147.62(11)
C39 Y1 C38 29.70(11)
N8 Y1 C40 78.49(12)
N7 Y1 C40 81.99(12)
N1 Y1 C40 117.99(13)
N5 Y1 C40 118.34(13)
N3 Y1 C40 162.08(11)
C39 Y1 C40 29.25(12)
C38 Y1 C40 49.15(13)
N8 Y1 C37 113.61(11)
N7 Y1 C37 129.83(12)
N1 Y1 C37 74.75(12)
N5 Y1 C37 93.40(11)
N3 Y1 C37 146.67(11)
C39 Y1 C37 49.01(13)
C38 Y1 C37 30.13(11)
C40 Y1 C37 49.30(13)
N8 Y1 C36 84.25(12)
N7 Y1 C36 108.92(13)
N1 Y1 C36 88.64(13)
N5 Y1 C36 121.59(11)
N3 Y1 C36 154.84(13)
C39 Y1 C36 48.32(14)
C38 Y1 C36 49.19(13)
C40 Y1 C36 29.45(12)
C37 Y1 C36 29.97(11)
N8 Y1 C16 28.00(9)
N7 Y1 C16 28.66(9)
N1 Y1 C16 132.56(10)
N5 Y1 C16 128.57(10)
N3 Y1 C16 83.65(10)
C39 Y1 C16 93.56(12)
C38 Y1 C16 123.08(11)
C40 Y1 C16 78.56(12)
C37 Y1 C16 125.84(11)
C36 Y1 C16 96.88(12)
N6 B1 N4 111.0(3)
N6 B1 N2 113.2(3)
N4 B1 N2 110.0(3)
N6 B1 H1 107.0(16)
N4 B1 H1 106.7(15)
N2 B1 H1 108.6(16)
C2 N1 N2 105.8(3)
C2 N1 Y1 136.0(3)
N2 N1 Y1 115.1(2)
C4 N2 N1 109.8(3)
C4 N2 B1 126.3(3)
N1 N2 B1 122.8(3)
C7 N3 N4 104.4(3)
C7 N3 Y1 138.7(2)
N4 N3 Y1 116.45(19)
C9 N4 N3 110.7(3)
C9 N4 B1 126.8(3)
N3 N4 B1 122.3(3)
C12 N5 N6 105.7(3)
C12 N5 Y1 136.7(2)
N6 N5 Y1 117.5(2)
C14 N6 N5 109.5(3)
C14 N6 B1 127.3(3)
N5 N6 B1 122.9(3)
C16 N7 C24 124.2(3)
C16 N7 Y1 93.8(2)
C24 N7 Y1 141.8(2)
C16 N8 C30 121.9(3)
C16 N8 Y1 94.7(2)
C30 N8 Y1 143.4(2)
C2 C1 H1A 109.5
C2 C1 H1B 109.5
H1A C1 H1B 109.5
C2 C1 H1C 109.5
H1A C1 H1C 109.5
H1B C1 H1C 109.5
N1 C2 C3 110.2(3)
N1 C2 C1 122.9(4)
C3 C2 C1 126.9(4)
C4 C3 C2 106.0(3)
C4 C3 H3 127.0
C2 C3 H3 127.0
N2 C4 C3 108.1(3)
N2 C4 C5 123.6(4)
C3 C4 C5 128.3(4)
C4 C5 H5A 109.5
C4 C5 H5B 109.5
H5A C5 H5B 109.5
C4 C5 H5C 109.5
H5A C5 H5C 109.5
H5B C5 H5C 109.5
C7 C6 H6A 109.5
C7 C6 H6B 109.5
H6A C6 H6B 109.5
C7 C6 H6C 109.5
H6A C6 H6C 109.5
H6B C6 H6C 109.5
N3 C7 C8 110.8(3)
N3 C7 C6 123.8(3)
C8 C7 C6 125.4(3)
C9 C8 C7 106.3(3)
C9 C8 H8 126.9
C7 C8 H8 126.9
N4 C9 C8 107.8(3)
N4 C9 C10 123.1(3)
C8 C9 C10 129.1(3)
C9 C10 H10A 109.5
C9 C10 H10B 109.5
H10A C10 H10B 109.5
C9 C10 H10C 109.5
H10A C10 H10C 109.5
H10B C10 H10C 109.5
C12 C11 H11A 109.5
C12 C11 H11B 109.5
H11A C11 H11B 109.5
C12 C11 H11C 109.5
H11A C11 H11C 109.5
H11B C11 H11C 109.5
N5 C12 C13 110.2(4)
N5 C12 C11 123.7(4)
C13 C12 C11 126.1(4)
C12 C13 C14 107.1(4)
C12 C13 H13 126.5
C14 C13 H13 126.5
N6 C14 C13 107.4(3)
N6 C14 C15 124.7(4)
C13 C14 C15 127.9(4)
C14 C15 H15A 109.5
C14 C15 H15B 109.5
H15A C15 H15B 109.5
C14 C15 H15C 109.5
H15A C15 H15C 109.5
H15B C15 H15C 109.5
N8 C16 N7 114.8(3)
N8 C16 C17 122.6(3)
N7 C16 C17 122.6(3)
N8 C16 Y1 57.28(18)
N7 C16 Y1 57.58(18)
C17 C16 Y1 179.8(3)
C18 C17 C16 114.0(3)
C18 C17 H17A 108.8
C16 C17 H17A 108.8
C18 C17 H17B 108.8
C16 C17 H17B 108.8
H17A C17 H17B 107.6
C19 C18 C23 117.6(4)
C19 C18 C17 121.7(4)
C23 C18 C17 120.7(4)
C18 C19 C20 122.1(5)
C18 C19 H19 119.0
C20 C19 H19 119.0
C19 C20 C21 119.5(6)
C19 C20 H20 120.2
C21 C20 H20 120.2
C22 C21 C20 119.9(6)
C22 C21 H21 120.1
C20 C21 H21 120.1
C21 C22 C23 120.4(6)
C21 C22 H22 119.8
C23 C22 H22 119.8
C18 C23 C22 120.5(5)
C18 C23 H23 119.8
C22 C23 H23 119.8
N7 C24 C29 112.9(3)
N7 C24 C25 109.4(3)
C29 C24 C25 110.9(3)
N7 C24 H24 107.8
C29 C24 H24 107.8
C25 C24 H24 107.8
C24 C25 C26 111.6(3)
C24 C25 H25A 109.3
C26 C25 H25A 109.3
C24 C25 H25B 109.3
C26 C25 H25B 109.3
H25A C25 H25B 108.0
C27 C26 C25 111.8(4)
C27 C26 H26A 109.3
C25 C26 H26A 109.3
C27 C26 H26B 109.3
C25 C26 H26B 109.3
H26A C26 H26B 107.9
C26 C27 C28 111.5(4)
C26 C27 H27A 109.3
C28 C27 H27A 109.3
C26 C27 H27B 109.3
C28 C27 H27B 109.3
H27A C27 H27B 108.0
C27 C28 C29 112.2(4)
C27 C28 H28A 109.2
C29 C28 H28A 109.2
C27 C28 H28B 109.2
C29 C28 H28B 109.2
H28A C28 H28B 107.9
C24 C29 C28 111.5(4)
C24 C29 H29A 109.3
C28 C29 H29A 109.3
C24 C29 H29B 109.3
C28 C29 H29B 109.3
H29A C29 H29B 108.0
N8 C30 C35 112.6(3)
N8 C30 C31 110.0(3)
C35 C30 C31 110.7(3)
N8 C30 H30 107.8
C35 C30 H30 107.8
C31 C30 H30 107.8
C32 C31 C30 111.8(4)
C32 C31 H31A 109.2
C30 C31 H31A 109.2
C32 C31 H31B 109.2
C30 C31 H31B 109.2
H31A C31 H31B 107.9
C33 C32 C31 112.0(4)
C33 C32 H32A 109.2
C31 C32 H32A 109.2
C33 C32 H32B 109.2
C31 C32 H32B 109.2
H32A C32 H32B 107.9
C32 C33 C34 111.2(4)
C32 C33 H33A 109.4
C34 C33 H33A 109.4
C32 C33 H33B 109.4
C34 C33 H33B 109.4
H33A C33 H33B 108.0
C33 C34 C35 111.7(4)
C33 C34 H34A 109.3
C35 C34 H34A 109.3
C33 C34 H34B 109.3
C35 C34 H34B 109.3
H34A C34 H34B 107.9
C30 C35 C34 110.8(4)
C30 C35 H35A 109.5
C34 C35 H35A 109.5
C30 C35 H35B 109.5
C34 C35 H35B 109.5
H35A C35 H35B 108.1
C40 C36 C37 108.2(4)
C40 C36 Y1 74.2(2)
C37 C36 Y1 74.4(2)
C40 C36 H36 125.5
C37 C36 H36 125.5
Y1 C36 H36 125.5
C38 C37 C36 106.7(4)
C38 C37 Y1 74.0(2)
C36 C37 Y1 75.6(2)
C38 C37 H37 126.0
C36 C37 H37 126.0
Y1 C37 H37 126.0
C39 C38 C37 107.1(4)
C39 C38 Y1 74.8(2)
C37 C38 Y1 75.8(2)
C39 C38 H38 125.7
C37 C38 H38 125.7
Y1 C38 H38 125.7
C40 C39 C38 110.1(4)
C40 C39 Y1 76.2(2)
C38 C39 Y1 75.5(2)
C40 C39 H39 124.4
C38 C39 H39 124.4
Y1 C39 H39 124.4
C39 C40 C36 107.8(4)
C39 C40 Y1 74.5(2)
C36 C40 Y1 76.4(2)
C39 C40 H40 125.4
C36 C40 H40 125.4
Y1 C40 H40 125.4

loop_
_geom_bond_atom_site_label_1
_geom_bond_atom_site_label_2
_geom_bond_distance
Y1 N8 2.353(3)
Y1 N7 2.359(3)
Y1 N1 2.503(3)
Y1 N5 2.519(3)
Y1 N3 2.595(3)
Y1 C39 2.691(4)
Y1 C38 2.701(4)
Y1 C40 2.712(4)
Y1 C37 2.724(4)
Y1 C36 2.739(4)
Y1 C16 2.788(4)
B1 N6 1.521(5)
B1 N4 1.526(5)
B1 N2 1.543(5)
B1 H1 0.97(3)
N1 C2 1.341(4)
N1 N2 1.375(4)
N2 C4 1.358(4)
N3 C7 1.352(4)
N3 N4 1.374(4)
N4 C9 1.347(4)
N5 C12 1.341(4)
N5 N6 1.389(4)
N6 C14 1.347(4)
N7 C16 1.340(4)
N7 C24 1.473(4)
N8 C16 1.314(4)
N8 C30 1.468(4)
C1 C2 1.491(5)
C1 H1A 0.9600
C1 H1B 0.9600
C1 H1C 0.9600
C2 C3 1.399(5)
C3 C4 1.359(5)
C3 H3 0.9300
C4 C5 1.494(5)
C5 H5A 0.9600
C5 H5B 0.9600
C5 H5C 0.9600
C6 C7 1.516(5)
C6 H6A 0.9600
C6 H6B 0.9600
C6 H6C 0.9600
C7 C8 1.378(5)
C8 C9 1.357(5)
C8 H8 0.9300
C9 C10 1.493(5)
C10 H10A 0.9600
C10 H10B 0.9600
C10 H10C 0.9600
C11 C12 1.483(5)
C11 H11A 0.9600
C11 H11B 0.9600
C11 H11C 0.9600
C12 C13 1.367(5)
C13 C14 1.373(5)
C13 H13 0.9300
C14 C15 1.486(5)
C15 H15A 0.9600
C15 H15B 0.9600
C15 H15C 0.9600
C16 C17 1.532(5)
C17 C18 1.518(5)
C17 H17A 0.9700
C17 H17B 0.9700
C18 C19 1.362(6)
C18 C23 1.375(5)
C19 C20 1.365(6)
C19 H19 0.9300
C20 C21 1.365(7)
C20 H20 0.9300
C21 C22 1.344(7)
C21 H21 0.9300
C22 C23 1.382(7)
C22 H22 0.9300
C23 H23 0.9300
C24 C29 1.510(5)
C24 C25 1.517(5)
C24 H24 0.9800
C25 C26 1.536(5)
C25 H25A 0.9700
C25 H25B 0.9700
C26 C27 1.496(6)
C26 H26A 0.9700
C26 H26B 0.9700
C27 C28 1.497(6)
C27 H27A 0.9700
C27 H27B 0.9700
C28 C29 1.519(6)
C28 H28A 0.9700
C28 H28B 0.9700
C29 H29A 0.9700
C29 H29B 0.9700
C30 C35 1.518(5)
C30 C31 1.529(5)
C30 H30 0.9800
C31 C32 1.522(5)
C31 H31A 0.9700
C31 H31B 0.9700
C32 C33 1.501(6)
C32 H32A 0.9700
C32 H32B 0.9700
C33 C34 1.523(6)
C33 H33A 0.9700
C33 H33B 0.9700
C34 C35 1.524(5)
C34 H34A 0.9700
C34 H34B 0.9700
C35 H35A 0.9700
C35 H35B 0.9700
C36 C40 1.386(6)
C36 C37 1.413(5)
C36 H36 0.9800
C37 C38 1.410(5)
C37 H37 0.9800
C38 C39 1.382(5)
C38 H38 0.9800
C39 C40 1.364(6)
C39 H39 0.9800
C40 H40 0.9800
